data_7246776
loop_
_publ_author_name
'Tetrault, Timothy'
'Meredith, Reagan J.'
'Yoon, Mi-Kyung'
'Canizares, Christopher'
'Oliver, Allen G.'
'Carmichael, Ian'
'Serianni, Anthony S.'

_publ_section_title
;
 One-bond <sup>13</sup>C-<sup>13</sup>C spin-coupling constants in
 saccharides: a comparison of experimental and calculated values by
 density functional theory using solid-state <sup>13</sup>C NMR and X-ray
 crystallography.
;
_journal_issue 23
_journal_name_full 'Physical chemistry chemical physics : PCCP'
_journal_page_first 16048
_journal_page_last 16059
_journal_paper_doi 10.1039/d2cp05363b
_journal_volume 25
_journal_year 2023
_chemical_absolute_configuration rmad
_chemical_formula_moiety 'C7 H14 O6'
_chemical_formula_sum 'C7 H14 O6'
_chemical_formula_weight 194.18
_space_group_crystal_system orthorhombic
_space_group_IT_number 19
_space_group_name_Hall 'P 2ac 2ab'
_space_group_name_H-M_alt 'P 21 21 21'
_atom_sites_solution_hydrogens difmap
_atom_sites_solution_primary dual
_atom_sites_solution_secondary difmap
_audit_creation_method SHELXL-2018/3
_audit_update_record
;
2023-03-29 deposited with the CCDC.	2023-05-11 downloaded from the CCDC.
;
_cell_angle_alpha 90
_cell_angle_beta 90
_cell_angle_gamma 90
_cell_formula_units_Z 4
_cell_length_a 5.2406(2)
_cell_length_b 11.2187(4)
_cell_length_c 14.6715(6)
_cell_measurement_reflns_used 6615
_cell_measurement_temperature 120(2)
_cell_measurement_theta_max 69.56
_cell_measurement_theta_min 6.03
_cell_volume 862.58(6)
_computing_cell_refinement 'Bruker SAINT (Bruker, 2021)'
_computing_data_collection 'Bruker APEX-4 (Bruker, 2021)'
_computing_data_reduction 'Bruker SAINT (Bruker, 2021)'
_computing_molecular_graphics 'Mercury (Macrae et al., 2020)'
_computing_publication_material 'CIFTAB (Sheldrick, 2008)'
_computing_structure_refinement 'SHELXL-2018/3 (Sheldrick, 2015b)'
_computing_structure_solution 'SHELXT-2018/2 (Sheldrick, 2015a)'
_diffrn_ambient_temperature 120(2)
_diffrn_detector_area_resol_mean 7.41
_diffrn_measured_fraction_theta_full 0.987
_diffrn_measured_fraction_theta_max 0.980
_diffrn_measurement_device_type 'Bruker PHOTON-II'
_diffrn_measurement_method 'combination of \w and \f-scans '
_diffrn_radiation_monochromator 'MONTEL Multi-layer'
_diffrn_radiation_source 'Incoatec micro-focus'
_diffrn_radiation_type CuK\a
_diffrn_radiation_wavelength 1.54178
_diffrn_reflns_av_R_equivalents 0.0252
_diffrn_reflns_av_unetI/netI 0.0188
_diffrn_reflns_Laue_measured_fraction_full 0.987
_diffrn_reflns_Laue_measured_fraction_max 0.980
_diffrn_reflns_limit_h_max 6
_diffrn_reflns_limit_h_min -6
_diffrn_reflns_limit_k_max 13
_diffrn_reflns_limit_k_min -13
_diffrn_reflns_limit_l_max 17
_diffrn_reflns_limit_l_min -17
_diffrn_reflns_number 7159
_diffrn_reflns_point_group_measured_fraction_full 0.980
_diffrn_reflns_point_group_measured_fraction_max 0.969
_diffrn_reflns_theta_full 67.679
_diffrn_reflns_theta_max 69.579
_diffrn_reflns_theta_min 6.032
_exptl_absorpt_coefficient_mu 1.142
_exptl_absorpt_correction_T_max 1.0000
_exptl_absorpt_correction_T_min 0.8017
_exptl_absorpt_correction_type numerical
_exptl_absorpt_process_details 'SADABS (Krause et al., 2015)'
_exptl_crystal_colour colorless
_exptl_crystal_density_diffrn 1.495
_exptl_crystal_description block
_exptl_crystal_F_000 416
_exptl_crystal_size_max 0.239
_exptl_crystal_size_mid 0.179
_exptl_crystal_size_min 0.179
_refine_diff_density_max 0.197
_refine_diff_density_min -0.263
_refine_diff_density_rms 0.059
_refine_ls_abs_structure_details
;
 Flack x determined using 611 quotients [(I+)-(I-)]/[(I+)+(I-)]
 (Parsons, Flack and Wagner, Acta Cryst. B69 (2013) 249-259).
;
_refine_ls_abs_structure_Flack 0.01(6)
_refine_ls_extinction_method none
_refine_ls_goodness_of_fit_ref 1.110
_refine_ls_hydrogen_treatment refall
_refine_ls_matrix_type full
_refine_ls_number_parameters 174
_refine_ls_number_reflns 1573
_refine_ls_number_restraints 0
_refine_ls_restrained_S_all 1.110
_refine_ls_R_factor_all 0.0260
_refine_ls_R_factor_gt 0.0258
_refine_ls_shift/su_max 0.000
_refine_ls_shift/su_mean 0.000
_refine_ls_structure_factor_coef Fsqd
_refine_ls_weighting_details 'w=1/[\s^2^(Fo^2^)+(0.0440P)^2^+0.1364P] where P=(Fo^2^+2Fc^2^)/3'
_refine_ls_weighting_scheme calc
_refine_ls_wR_factor_gt 0.0680
_refine_ls_wR_factor_ref 0.0682
_reflns_Friedel_coverage 0.644
_reflns_Friedel_fraction_full 0.969
_reflns_Friedel_fraction_max 0.952
_reflns_number_gt 1553
_reflns_number_total 1573
_reflns_threshold_expression 'I > 2\s(I)'
_cod_data_source_file d2cp05363b2.cif
_cod_data_source_block tt2202
_cod_depositor_comments 'Adding full bibliography for 7246773--7246779.cif.'
_cod_database_code 7246776
_shelx_shelxl_version_number 2018/3
_shelx_space_group_comment
;
The symmetry employed for this shelxl refinement is uniquely defined
by the following loop, which should always be used as a source of
symmetry information in preference to the above space-group names.
They are only intended as comments.
;
_shelx_estimated_absorpt_t_min 0.772
_shelx_estimated_absorpt_t_max 0.822

loop_
_space_group_symop_operation_xyz
'x, y, z'
'-x+1/2, -y, z+1/2'
'-x, y+1/2, -z+1/2'
'x+1/2, -y+1/2, -z'

loop_
_atom_site_label
_atom_site_type_symbol
_atom_site_fract_x
_atom_site_fract_y
_atom_site_fract_z
_atom_site_U_iso_or_equiv
_atom_site_adp_type
_atom_site_occupancy
_atom_site_site_symmetry_order
_atom_site_calc_flag
_atom_site_refinement_flags_posn
_atom_site_refinement_flags_adp
_atom_site_refinement_flags_occupancy
_atom_site_disorder_assembly
_atom_site_disorder_group
O1 O 0.6436(2) 0.40988(10) 0.57066(8) 0.0161(3) Uani 1 1 d . . . . .
O2 O 0.2629(2) 0.55736(11) 0.49663(8) 0.0168(3) Uani 1 1 d . . . . .
H2O H 0.395(6) 0.554(2) 0.4616(18) 0.033(7) Uiso 1 1 d . . . . .
O3 O 0.4606(2) 0.77116(11) 0.57370(8) 0.0176(3) Uani 1 1 d . . . . .
H3O H 0.575(6) 0.814(3) 0.5506(18) 0.037(7) Uiso 1 1 d . . . . .
O4 O 0.8466(3) 0.73455(12) 0.71827(9) 0.0222(3) Uani 1 1 d . . . . .
H4O H 0.816(6) 0.805(3) 0.7024(18) 0.038(7) Uiso 1 1 d . . . . .
O5 O 0.4986(2) 0.45395(10) 0.71864(7) 0.0147(3) Uani 1 1 d . . . . .
O6 O 0.8850(3) 0.43063(11) 0.86501(8) 0.0167(3) Uani 1 1 d . . . . .
H6O H 0.786(5) 0.376(2) 0.8761(17) 0.029(6) Uiso 1 1 d . . . . .
C1 C 0.4355(3) 0.44517(16) 0.62451(11) 0.0146(4) Uani 1 1 d . . . . .
H1 H 0.306(4) 0.3873(19) 0.6234(13) 0.014(5) Uiso 1 1 d . . . . .
C2 C 0.3458(3) 0.56569(15) 0.58853(11) 0.0145(4) Uani 1 1 d . . . . .
H2 H 0.198(4) 0.5917(19) 0.6244(14) 0.013(5) Uiso 1 1 d . . . . .
C3 C 0.5553(3) 0.65804(15) 0.60237(11) 0.0141(4) Uani 1 1 d . . . . .
H3 H 0.712(5) 0.6362(18) 0.5657(15) 0.021(5) Uiso 1 1 d . . . . .
C4 C 0.6281(4) 0.66187(14) 0.70299(11) 0.0151(4) Uani 1 1 d . . . . .
H4 H 0.481(5) 0.693(2) 0.7361(16) 0.020(5) Uiso 1 1 d . . . . .
C5 C 0.7003(3) 0.53752(15) 0.73674(11) 0.0141(4) Uani 1 1 d . . . . .
H5 H 0.855(5) 0.5103(19) 0.7050(15) 0.019(5) Uiso 1 1 d . . . . .
C6 C 0.7490(4) 0.53505(15) 0.83862(11) 0.0159(4) Uani 1 1 d . . . . .
H6A H 0.855(5) 0.601(2) 0.8535(14) 0.023(6) Uiso 1 1 d . . . . .
H6B H 0.590(5) 0.541(2) 0.8719(15) 0.024(6) Uiso 1 1 d . . . . .
C7 C 0.7384(4) 0.29436(16) 0.59317(13) 0.0202(4) Uani 1 1 d . . . . .
H7A H 0.865(6) 0.274(2) 0.5453(18) 0.041(7) Uiso 1 1 d . . . . .
H7B H 0.599(5) 0.236(2) 0.5957(17) 0.034(6) Uiso 1 1 d . . . . .
H7C H 0.820(5) 0.291(2) 0.6533(16) 0.026(6) Uiso 1 1 d . . . . .

loop_
_atom_site_aniso_label
_atom_site_aniso_U_11
_atom_site_aniso_U_22
_atom_site_aniso_U_33
_atom_site_aniso_U_23
_atom_site_aniso_U_13
_atom_site_aniso_U_12
O1 0.0187(6) 0.0162(6) 0.0134(6) 0.0008(5) 0.0031(5) 0.0022(5)
O2 0.0158(6) 0.0228(6) 0.0117(6) 0.0012(5) -0.0011(5) 0.0010(5)
O3 0.0190(6) 0.0153(6) 0.0184(6) 0.0057(5) 0.0026(5) 0.0020(5)
O4 0.0276(7) 0.0163(6) 0.0226(6) 0.0038(5) -0.0068(6) -0.0074(5)
O5 0.0178(6) 0.0164(6) 0.0098(6) 0.0017(4) -0.0002(5) -0.0040(5)
O6 0.0192(6) 0.0157(6) 0.0153(6) 0.0025(5) -0.0026(5) 0.0003(5)
C1 0.0156(8) 0.0181(8) 0.0101(8) 0.0005(6) 0.0014(6) -0.0033(7)
C2 0.0148(8) 0.0189(8) 0.0098(7) 0.0010(6) 0.0013(7) 0.0009(7)
C3 0.0151(8) 0.0145(8) 0.0127(8) 0.0030(6) 0.0021(6) 0.0018(6)
C4 0.0180(8) 0.0136(7) 0.0136(8) -0.0005(6) 0.0005(7) -0.0028(7)
C5 0.0154(8) 0.0154(8) 0.0115(8) -0.0003(6) 0.0002(6) -0.0002(6)
C6 0.0225(8) 0.0129(8) 0.0122(8) -0.0002(6) -0.0005(7) 0.0002(7)
C7 0.0255(10) 0.0179(8) 0.0173(9) 0.0002(7) 0.0005(8) 0.0043(8)

loop_
_atom_type_symbol
_atom_type_description
_atom_type_scat_dispersion_real
_atom_type_scat_dispersion_imag
_atom_type_scat_source
C C 0.0181 0.0091 'International Tables Vol C Tables 4.2.6.8 and 6.1.1.4'
H H 0.0000 0.0000 'International Tables Vol C Tables 4.2.6.8 and 6.1.1.4'
O O 0.0492 0.0322 'International Tables Vol C Tables 4.2.6.8 and 6.1.1.4'

loop_
_geom_angle_atom_site_label_1
_geom_angle_atom_site_label_2
_geom_angle_atom_site_label_3
_geom_angle
_geom_angle_site_symmetry_1
_geom_angle_site_symmetry_3
_geom_angle_publ_flag
C1 O1 C7 113.36(13) . . ?
C2 O2 H2O 108.8(17) . . ?
C3 O3 H3O 112.6(19) . . ?
C4 O4 H4O 110(2) . . ?
C1 O5 C5 113.27(12) . . ?
C6 O6 H6O 110.8(18) . . ?
O1 C1 O5 112.66(14) . . ?
O1 C1 C2 107.14(13) . . ?
O5 C1 C2 110.24(14) . . ?
O1 C1 H1 111.0(12) . . ?
O5 C1 H1 103.4(12) . . ?
C2 C1 H1 112.5(12) . . ?
O2 C2 C3 113.07(14) . . ?
O2 C2 C1 111.38(14) . . ?
C3 C2 C1 109.54(14) . . ?
O2 C2 H2 106.7(12) . . ?
C3 C2 H2 107.2(12) . . ?
C1 C2 H2 108.8(12) . . ?
O3 C3 C2 108.35(14) . . ?
O3 C3 C4 110.34(13) . . ?
C2 C3 C4 109.17(13) . . ?
O3 C3 H3 109.9(12) . . ?
C2 C3 H3 110.5(12) . . ?
C4 C3 H3 108.6(13) . . ?
O4 C4 C3 111.70(13) . . ?
O4 C4 C5 105.84(14) . . ?
C3 C4 C5 110.48(12) . . ?
O4 C4 H4 110.6(14) . . ?
C3 C4 H4 107.0(14) . . ?
C5 C4 H4 111.3(14) . . ?
O5 C5 C6 107.08(13) . . ?
O5 C5 C4 110.70(13) . . ?
C6 C5 C4 112.19(13) . . ?
O5 C5 H5 108.3(13) . . ?
C6 C5 H5 108.9(13) . . ?
C4 C5 H5 109.5(13) . . ?
O6 C6 C5 111.52(14) . . ?
O6 C6 H6A 106.9(14) . . ?
C5 C6 H6A 108.0(13) . . ?
O6 C6 H6B 110.7(14) . . ?
C5 C6 H6B 110.6(14) . . ?
H6A C6 H6B 109.1(19) . . ?
O1 C7 H7A 106.3(16) . . ?
O1 C7 H7B 110.7(15) . . ?
H7A C7 H7B 112(2) . . ?
O1 C7 H7C 113.0(14) . . ?
H7A C7 H7C 110(2) . . ?
H7B C7 H7C 106(2) . . ?

loop_
_geom_bond_atom_site_label_1
_geom_bond_atom_site_label_2
_geom_bond_distance
_geom_bond_site_symmetry_2
_geom_bond_publ_flag
O1 C1 1.403(2) . ?
O1 C7 1.427(2) . ?
O2 C2 1.4195(19) . ?
O2 H2O 0.86(3) . ?
O3 C3 1.426(2) . ?
O3 H3O 0.84(3) . ?
O4 C4 1.423(2) . ?
O4 H4O 0.84(3) . ?
O5 C1 1.4235(19) . ?
O5 C5 1.438(2) . ?
O6 C6 1.425(2) . ?
O6 H6O 0.82(3) . ?
C1 C2 1.526(2) . ?
C1 H1 0.94(2) . ?
C2 C3 1.523(2) . ?
C2 H2 0.98(2) . ?
C3 C4 1.525(2) . ?
C3 H3 1.01(2) . ?
C4 C5 1.528(2) . ?
C4 H4 0.98(3) . ?
C5 C6 1.517(2) . ?
C5 H5 0.98(2) . ?
C6 H6A 0.95(3) . ?
C6 H6B 0.97(3) . ?
C7 H7A 0.99(3) . ?
C7 H7B 0.98(3) . ?
C7 H7C 0.98(2) . ?

loop_
_geom_hbond_atom_site_label_D
_geom_hbond_atom_site_label_H
_geom_hbond_atom_site_label_A
_geom_hbond_distance_DH
_geom_hbond_distance_HA
_geom_hbond_distance_DA
_geom_hbond_angle_DHA
_geom_hbond_site_symmetry_A
_geom_hbond_publ_flag
O2 H2O O6 0.86(3) 1.83(3) 2.6742(18) 164(2) 2_664 yes
O3 H3O O2 0.84(3) 1.88(3) 2.6975(17) 165(3) 4_566 yes
O4 H4O O5 0.84(3) 2.62(3) 3.1917(18) 127(2) 3_656 yes
O4 H4O O6 0.84(3) 2.33(3) 2.8828(18) 124(2) 3_756 yes
O6 H6O O3 0.82(3) 1.90(3) 2.6998(18) 166(2) 3_646 yes

loop_
_geom_torsion_atom_site_label_1
_geom_torsion_atom_site_label_2
_geom_torsion_atom_site_label_3
_geom_torsion_atom_site_label_4
_geom_torsion
_geom_torsion_site_symmetry_1
_geom_torsion_site_symmetry_2
_geom_torsion_site_symmetry_3
_geom_torsion_site_symmetry_4
_geom_torsion_publ_flag
C7 O1 C1 O5 62.18(18) . . . . ?
C7 O1 C1 C2 -176.42(14) . . . . ?
C5 O5 C1 O1 59.09(18) . . . . ?
C5 O5 C1 C2 -60.54(17) . . . . ?
O1 C1 C2 O2 61.61(17) . . . . ?
O5 C1 C2 O2 -175.47(12) . . . . ?
O1 C1 C2 C3 -64.22(17) . . . . ?
O5 C1 C2 C3 58.70(17) . . . . ?
O2 C2 C3 O3 58.87(17) . . . . ?
C1 C2 C3 O3 -176.27(12) . . . . ?
O2 C2 C3 C4 179.07(13) . . . . ?
C1 C2 C3 C4 -56.07(17) . . . . ?
O3 C3 C4 O4 -69.03(18) . . . . ?
C2 C3 C4 O4 172.00(14) . . . . ?
O3 C3 C4 C5 173.44(13) . . . . ?
C2 C3 C4 C5 54.47(18) . . . . ?
C1 O5 C5 C6 -178.87(13) . . . . ?
C1 O5 C5 C4 58.55(17) . . . . ?
O4 C4 C5 O5 -175.92(12) . . . . ?
C3 C4 C5 O5 -54.84(18) . . . . ?
O4 C4 C5 C6 64.53(17) . . . . ?
C3 C4 C5 C6 -174.39(14) . . . . ?
O5 C5 C6 O6 75.30(17) . . . . ?
C4 C5 C6 O6 -163.06(14) . . . . ?
